data_7107437
loop_
_publ_author_name
'Lai Wei'
'Junliang Zhang'

_publ_section_title
;
 Efficient synthesis of isochromanones and isoquinolines via
 Yb(OTf)3-catalyzed tandem oxirane/aziridine ring opening/Friedel-Crafts
 cyclization
;
_journal_name_full Chem.Commun.
_journal_page_first 2636
_journal_paper_doi 10.1039/c2cc17836b
_journal_volume 48
_journal_year 2012
_chemical_formula_sum 'C23 H26 O7'
_chemical_formula_weight 414.44
_chemical_name_systematic
;
?
;
_space_group_IT_number 14
_symmetry_cell_setting monoclinic
_symmetry_space_group_name_Hall '-P 2ybc'
_symmetry_space_group_name_H-M 'P 1 21/c 1'
_atom_sites_solution_hydrogens geom
_atom_sites_solution_primary direct
_atom_sites_solution_secondary difmap
_audit_creation_method SHELXL-97
_cell_angle_alpha 90.00
_cell_angle_beta 99.3920(10)
_cell_angle_gamma 90.00
_cell_formula_units_Z 4
_cell_length_a 12.4360(5)
_cell_length_b 10.6121(4)
_cell_length_c 16.2001(6)
_cell_measurement_temperature 296(2)
_cell_volume 2109.30(14)
_computing_structure_refinement 'SHELXL-97 (Sheldrick, 1997)'
_computing_structure_solution 'SHELXS-97 (Sheldrick, 1990)'
_diffrn_ambient_temperature 296(2)
_diffrn_measured_fraction_theta_full 0.998
_diffrn_measured_fraction_theta_max 0.998
_diffrn_radiation_monochromator graphite
_diffrn_radiation_source 'fine-focus sealed tube'
_diffrn_radiation_type MoK\a
_diffrn_radiation_wavelength 0.71073
_diffrn_reflns_av_R_equivalents 0.0197
_diffrn_reflns_av_sigmaI/netI 0.0123
_diffrn_reflns_limit_h_max 14
_diffrn_reflns_limit_h_min -14
_diffrn_reflns_limit_k_max 12
_diffrn_reflns_limit_k_min -12
_diffrn_reflns_limit_l_max 19
_diffrn_reflns_limit_l_min -19
_diffrn_reflns_number 23783
_diffrn_reflns_theta_full 25.01
_diffrn_reflns_theta_max 25.01
_diffrn_reflns_theta_min 2.30
_exptl_absorpt_coefficient_mu 0.096
_exptl_absorpt_correction_T_max 0.9689
_exptl_absorpt_correction_T_min 0.9552
_exptl_absorpt_correction_type multi-scan
_exptl_crystal_colour colorless
_exptl_crystal_density_diffrn 1.305
_exptl_crystal_density_method 'not measured'
_exptl_crystal_description block
_exptl_crystal_F_000 880
_exptl_crystal_size_max 0.48
_exptl_crystal_size_mid 0.36
_exptl_crystal_size_min 0.33
_refine_diff_density_max 0.245
_refine_diff_density_min -0.171
_refine_diff_density_rms 0.033
_refine_ls_extinction_method none
_refine_ls_goodness_of_fit_ref 1.060
_refine_ls_hydrogen_treatment constr
_refine_ls_matrix_type full
_refine_ls_number_parameters 271
_refine_ls_number_reflns 3711
_refine_ls_number_restraints 0
_refine_ls_restrained_S_all 1.060
_refine_ls_R_factor_all 0.0397
_refine_ls_R_factor_gt 0.0355
_refine_ls_shift/su_max 0.000
_refine_ls_shift/su_mean 0.000
_refine_ls_structure_factor_coef Fsqd
_refine_ls_weighting_details 'calc w=1/[\s^2^(Fo^2^)+(0.0516P)^2^+0.5524P] where P=(Fo^2^+2Fc^2^)/3'
_refine_ls_weighting_scheme calc
_refine_ls_wR_factor_gt 0.0976
_refine_ls_wR_factor_ref 0.1035
_reflns_number_gt 3308
_reflns_number_total 3711
_reflns_threshold_expression >2sigma(I)
_cod_data_source_file c2cc17836b.txt
_cod_data_source_block z
_cod_original_sg_symbol_H-M P2(1)/c
_cod_database_code 7107437

loop_
_symmetry_equiv_pos_as_xyz
'x, y, z'
'-x, y+1/2, -z+1/2'
'-x, -y, -z'
'x, -y-1/2, z-1/2'

loop_
_atom_site_label
_atom_site_type_symbol
_atom_site_fract_x
_atom_site_fract_y
_atom_site_fract_z
_atom_site_U_iso_or_equiv
_atom_site_adp_type
_atom_site_occupancy
_atom_site_symmetry_multiplicity
_atom_site_calc_flag
_atom_site_refinement_flags
O1 O 0.17838(8) -0.01145(10) -0.00053(6) 0.0500(3) Uani 1 1 d .
O2 O 0.21250(7) 0.11316(9) 0.20489(6) 0.0415(2) Uani 1 1 d .
O3 O 0.00176(10) -0.01441(12) 0.20297(8) 0.0706(4) Uani 1 1 d .
O4 O 0.08417(8) -0.15464(10) 0.13170(6) 0.0469(3) Uani 1 1 d .
O5 O 0.56192(9) -0.20486(11) 0.04266(7) 0.0610(3) Uani 1 1 d .
O6 O 0.63985(8) -0.15835(10) 0.20685(7) 0.0531(3) Uani 1 1 d .
O7 O 0.51350(8) -0.03791(11) 0.30593(6) 0.0542(3) Uani 1 1 d .
C1 C 0.47585(11) -0.05652(13) 0.22230(8) 0.0394(3) Uani 1 1 d .
C2 C 0.53956(11) -0.11566(12) 0.17090(9) 0.0416(3) Uani 1 1 d .
C3 C 0.49591(11) -0.13925(13) 0.08660(9) 0.0439(3) Uani 1 1 d .
C4 C 0.39176(11) -0.09962(13) 0.05520(9) 0.0419(3) Uani 1 1 d .
H4A H 0.3634 -0.1125 -0.0009 0.050 Uiso 1 1 calc R
C5 C 0.32856(10) -0.04002(12) 0.10762(8) 0.0367(3) Uani 1 1 d .
C6 C 0.36907(10) -0.01925(12) 0.19155(8) 0.0361(3) Uani 1 1 d .
C7 C 0.30351(10) 0.04425(12) 0.24960(8) 0.0364(3) Uani 1 1 d .
H7A H 0.3518 0.1073 0.2804 0.044 Uiso 1 1 calc R
C8 C 0.14755(11) 0.05840(13) 0.13344(8) 0.0398(3) Uani 1 1 d .
C9 C 0.21653(11) 0.00010(12) 0.07300(8) 0.0376(3) Uani 1 1 d .
C10 C 0.26857(10) -0.04168(13) 0.31524(8) 0.0369(3) Uani 1 1 d .
C11 C 0.24841(12) -0.16920(14) 0.30269(9) 0.0460(3) Uani 1 1 d .
H11A H 0.2601 -0.2068 0.2530 0.055 Uiso 1 1 calc R
C12 C 0.21103(13) -0.24125(15) 0.36350(11) 0.0543(4) Uani 1 1 d .
H12A H 0.1965 -0.3264 0.3539 0.065 Uiso 1 1 calc R
C13 C 0.19528(13) -0.18808(16) 0.43751(10) 0.0549(4) Uani 1 1 d .
H13A H 0.1696 -0.2366 0.4780 0.066 Uiso 1 1 calc R
C14 C 0.21764(15) -0.06253(17) 0.45158(10) 0.0598(4) Uani 1 1 d .
H14A H 0.2084 -0.0262 0.5022 0.072 Uiso 1 1 calc R
C15 C 0.25382(13) 0.01036(15) 0.39070(9) 0.0504(4) Uani 1 1 d .
H15A H 0.2684 0.0954 0.4008 0.061 Uiso 1 1 calc R
C16 C 0.06883(11) -0.04000(14) 0.16074(9) 0.0449(3) Uani 1 1 d .
C17 C 0.01502(14) -0.25463(16) 0.15629(11) 0.0571(4) Uani 1 1 d .
H17A H -0.0597 -0.2427 0.1291 0.068 Uiso 1 1 calc R
H17B H 0.0168 -0.2532 0.2164 0.068 Uiso 1 1 calc R
C18 C 0.05758(16) -0.37703(17) 0.13045(12) 0.0654(5) Uani 1 1 d .
H18A H 0.0136 -0.4445 0.1460 0.098 Uiso 1 1 calc R
H18B H 0.1315 -0.3879 0.1578 0.098 Uiso 1 1 calc R
H18C H 0.0551 -0.3776 0.0709 0.098 Uiso 1 1 calc R
C19 C 0.07891(13) 0.16750(16) 0.09158(10) 0.0539(4) Uani 1 1 d .
H19A H 0.0325 0.1364 0.0418 0.065 Uiso 1 1 calc R
H19B H 0.0321 0.1985 0.1295 0.065 Uiso 1 1 calc R
C20 C 0.14674(17) 0.27551(17) 0.06745(13) 0.0728(5) Uani 1 1 d .
H20A H 0.0995 0.3409 0.0417 0.109 Uiso 1 1 calc R
H20B H 0.1920 0.2461 0.0288 0.109 Uiso 1 1 calc R
H20C H 0.1918 0.3081 0.1166 0.109 Uiso 1 1 calc R
C21 C 0.51869(15) -0.2403(2) -0.04099(12) 0.0728(5) Uani 1 1 d .
H21A H 0.5728 -0.2862 -0.0646 0.109 Uiso 1 1 calc R
H21B H 0.4985 -0.1660 -0.0737 0.109 Uiso 1 1 calc R
H21C H 0.4556 -0.2925 -0.0410 0.109 Uiso 1 1 calc R
C22 C 0.73238(13) -0.11320(19) 0.17363(14) 0.0681(5) Uani 1 1 d .
H22A H 0.7975 -0.1500 0.2041 0.102 Uiso 1 1 calc R
H22B H 0.7363 -0.0231 0.1788 0.102 Uiso 1 1 calc R
H22C H 0.7255 -0.1362 0.1157 0.102 Uiso 1 1 calc R
C23 C 0.59716(18) 0.0530(2) 0.32569(14) 0.0868(7) Uani 1 1 d .
H23A H 0.6177 0.0584 0.3853 0.130 Uiso 1 1 calc R
H23B H 0.5712 0.1336 0.3040 0.130 Uiso 1 1 calc R
H23C H 0.6592 0.0286 0.3011 0.130 Uiso 1 1 calc R

loop_
_atom_site_aniso_label
_atom_site_aniso_U_11
_atom_site_aniso_U_22
_atom_site_aniso_U_33
_atom_site_aniso_U_23
_atom_site_aniso_U_13
_atom_site_aniso_U_12
O1 0.0447(6) 0.0666(7) 0.0379(6) -0.0034(5) 0.0043(4) 0.0028(5)
O2 0.0435(5) 0.0395(5) 0.0403(5) -0.0038(4) 0.0032(4) 0.0082(4)
O3 0.0632(7) 0.0762(8) 0.0832(9) -0.0190(7) 0.0438(7) -0.0058(6)
O4 0.0428(5) 0.0500(6) 0.0518(6) -0.0029(5) 0.0190(4) -0.0045(4)
O5 0.0469(6) 0.0694(7) 0.0698(7) -0.0199(6) 0.0188(5) 0.0104(5)
O6 0.0357(5) 0.0545(6) 0.0699(7) 0.0137(5) 0.0109(5) 0.0094(4)
O7 0.0452(6) 0.0733(7) 0.0418(6) 0.0037(5) 0.0005(4) 0.0023(5)
C1 0.0374(7) 0.0399(7) 0.0406(7) 0.0055(6) 0.0058(5) -0.0009(5)
C2 0.0345(7) 0.0360(7) 0.0552(8) 0.0071(6) 0.0104(6) 0.0021(5)
C3 0.0398(7) 0.0406(7) 0.0547(8) -0.0031(6) 0.0173(6) 0.0010(6)
C4 0.0405(7) 0.0459(8) 0.0412(7) -0.0051(6) 0.0119(6) -0.0018(6)
C5 0.0351(7) 0.0366(7) 0.0396(7) 0.0002(5) 0.0099(5) -0.0009(5)
C6 0.0353(7) 0.0345(6) 0.0395(7) 0.0026(5) 0.0092(5) -0.0013(5)
C7 0.0353(6) 0.0365(7) 0.0367(7) -0.0016(5) 0.0041(5) 0.0002(5)
C8 0.0355(7) 0.0447(7) 0.0391(7) -0.0025(6) 0.0057(5) 0.0042(6)
C9 0.0368(7) 0.0395(7) 0.0369(7) 0.0005(5) 0.0078(5) -0.0022(5)
C10 0.0319(6) 0.0411(7) 0.0375(7) -0.0007(5) 0.0054(5) 0.0030(5)
C11 0.0514(8) 0.0424(8) 0.0448(8) -0.0027(6) 0.0097(6) 0.0007(6)
C12 0.0559(9) 0.0418(8) 0.0661(10) 0.0069(7) 0.0128(8) -0.0012(7)
C13 0.0516(9) 0.0608(10) 0.0559(9) 0.0155(8) 0.0199(7) 0.0052(7)
C14 0.0724(11) 0.0656(11) 0.0467(9) 0.0003(7) 0.0255(8) 0.0057(8)
C15 0.0616(9) 0.0460(8) 0.0463(8) -0.0052(6) 0.0164(7) 0.0003(7)
C16 0.0373(7) 0.0561(9) 0.0429(8) -0.0060(6) 0.0105(6) 0.0024(6)
C17 0.0546(9) 0.0639(10) 0.0579(9) -0.0037(8) 0.0249(7) -0.0159(8)
C18 0.0745(11) 0.0570(10) 0.0692(11) 0.0040(8) 0.0251(9) -0.0104(9)
C19 0.0484(8) 0.0597(10) 0.0517(9) 0.0012(7) 0.0027(7) 0.0167(7)
C20 0.0865(13) 0.0540(10) 0.0736(12) 0.0158(9) 0.0002(10) 0.0104(9)
C21 0.0628(11) 0.0854(13) 0.0753(12) -0.0326(10) 0.0266(9) 0.0020(9)
C22 0.0385(8) 0.0736(12) 0.0945(14) 0.0043(10) 0.0176(8) -0.0016(8)
C23 0.0771(13) 0.1010(16) 0.0765(13) -0.0265(12) -0.0046(11) -0.0191(12)

loop_
_atom_type_symbol
_atom_type_description
_atom_type_scat_dispersion_real
_atom_type_scat_dispersion_imag
_atom_type_scat_source
C C 0.0033 0.0016 'International Tables Vol C Tables 4.2.6.8 and 6.1.1.4'
H H 0.0000 0.0000 'International Tables Vol C Tables 4.2.6.8 and 6.1.1.4'
O O 0.0106 0.0060 'International Tables Vol C Tables 4.2.6.8 and 6.1.1.4'

loop_
_geom_angle_atom_site_label_1
_geom_angle_atom_site_label_2
_geom_angle_atom_site_label_3
_geom_angle
C8 O2 C7 119.81(10)
C16 O4 C17 116.31(11)
C3 O5 C21 117.77(12)
C2 O6 C22 117.61(12)
C1 O7 C23 116.13(13)
O7 C1 C2 121.34(12)
O7 C1 C6 117.53(12)
C2 C1 C6 121.06(13)
O6 C2 C1 117.71(13)
O6 C2 C3 122.41(13)
C1 C2 C3 119.64(12)
O5 C3 C4 124.99(14)
O5 C3 C2 115.34(13)
C4 C3 C2 119.63(12)
C3 C4 C5 120.10(13)
C3 C4 H4A 120.0
C5 C4 H4A 120.0
C6 C5 C4 121.08(12)
C6 C5 C9 119.68(12)
C4 C5 C9 119.23(12)
C5 C6 C1 118.43(12)
C5 C6 C7 122.50(11)
C1 C6 C7 119.05(12)
O2 C7 C6 112.06(10)
O2 C7 C10 111.49(10)
C6 C7 C10 114.59(11)
O2 C7 H7A 106.0
C6 C7 H7A 106.0
C10 C7 H7A 106.0
O2 C8 C19 104.67(11)
O2 C8 C9 112.44(10)
C19 C8 C9 110.62(11)
O2 C8 C16 110.20(11)
C19 C8 C16 107.74(11)
C9 C8 C16 110.90(11)
O1 C9 C5 122.46(12)
O1 C9 C8 119.82(12)
C5 C9 C8 117.72(11)
C15 C10 C11 118.28(13)
C15 C10 C7 118.35(12)
C11 C10 C7 123.36(12)
C10 C11 C12 120.54(14)
C10 C11 H11A 119.7
C12 C11 H11A 119.7
C13 C12 C11 120.54(15)
C13 C12 H12A 119.7
C11 C12 H12A 119.7
C12 C13 C14 119.47(15)
C12 C13 H13A 120.3
C14 C13 H13A 120.3
C13 C14 C15 120.29(15)
C13 C14 H14A 119.9
C15 C14 H14A 119.9
C10 C15 C14 120.84(14)
C10 C15 H15A 119.6
C14 C15 H15A 119.6
O3 C16 O4 124.42(14)
O3 C16 C8 123.04(14)
O4 C16 C8 112.53(11)
O4 C17 C18 107.75(12)
O4 C17 H17A 110.2
C18 C17 H17A 110.2
O4 C17 H17B 110.2
C18 C17 H17B 110.2
H17A C17 H17B 108.5
C17 C18 H18A 109.5
C17 C18 H18B 109.5
H18A C18 H18B 109.5
C17 C18 H18C 109.5
H18A C18 H18C 109.5
H18B C18 H18C 109.5
C20 C19 C8 113.19(13)
C20 C19 H19A 108.9
C8 C19 H19A 108.9
C20 C19 H19B 108.9
C8 C19 H19B 108.9
H19A C19 H19B 107.8
C19 C20 H20A 109.5
C19 C20 H20B 109.5
H20A C20 H20B 109.5
C19 C20 H20C 109.5
H20A C20 H20C 109.5
H20B C20 H20C 109.5
O5 C21 H21A 109.5
O5 C21 H21B 109.5
H21A C21 H21B 109.5
O5 C21 H21C 109.5
H21A C21 H21C 109.5
H21B C21 H21C 109.5
O6 C22 H22A 109.5
O6 C22 H22B 109.5
H22A C22 H22B 109.5
O6 C22 H22C 109.5
H22A C22 H22C 109.5
H22B C22 H22C 109.5
O7 C23 H23A 109.5
O7 C23 H23B 109.5
H23A C23 H23B 109.5
O7 C23 H23C 109.5
H23A C23 H23C 109.5
H23B C23 H23C 109.5

loop_
_geom_bond_atom_site_label_1
_geom_bond_atom_site_label_2
_geom_bond_distance
O1 C9 1.2144(16)
O2 C8 1.4230(16)
O2 C7 1.4397(15)
O3 C16 1.1932(17)
O4 C16 1.3293(18)
O4 C17 1.4614(18)
O5 C3 1.3623(17)
O5 C21 1.424(2)
O6 C2 1.3649(16)
O6 C22 1.4302(19)
O7 C1 1.3735(17)
O7 C23 1.416(2)
C1 C2 1.3894(19)
C1 C6 1.3971(19)
C2 C3 1.407(2)
C3 C4 1.378(2)
C4 C5 1.3989(18)
C4 H4A 0.9300
C5 C6 1.3884(19)
C5 C9 1.4770(18)
C6 C7 1.5011(18)
C7 C10 1.5173(18)
C7 H7A 0.9800
C8 C19 1.530(2)
C8 C9 1.5335(18)
C8 C16 1.545(2)
C10 C15 1.3806(19)
C10 C11 1.385(2)
C11 C12 1.386(2)
C11 H11A 0.9300
C12 C13 1.368(2)
C12 H12A 0.9300
C13 C14 1.373(2)
C13 H13A 0.9300
C14 C15 1.385(2)
C14 H14A 0.9300
C15 H15A 0.9300
C17 C18 1.488(2)
C17 H17A 0.9700
C17 H17B 0.9700
C18 H18A 0.9600
C18 H18B 0.9600
C18 H18C 0.9600
C19 C20 1.512(3)
C19 H19A 0.9700
C19 H19B 0.9700
C20 H20A 0.9600
C20 H20B 0.9600
C20 H20C 0.9600
C21 H21A 0.9600
C21 H21B 0.9600
C21 H21C 0.9600
C22 H22A 0.9600
C22 H22B 0.9600
C22 H22C 0.9600
C23 H23A 0.9600
C23 H23B 0.9600
C23 H23C 0.9600

loop_
_geom_torsion_atom_site_label_1
_geom_torsion_atom_site_label_2
_geom_torsion_atom_site_label_3
_geom_torsion_atom_site_label_4
_geom_torsion
C23 O7 C1 C2 70.52(19)
C23 O7 C1 C6 -112.49(17)
C22 O6 C2 C1 -123.34(16)
C22 O6 C2 C3 62.33(19)
O7 C1 C2 O6 2.01(19)
C6 C1 C2 O6 -174.87(12)
O7 C1 C2 C3 176.49(12)
C6 C1 C2 C3 -0.4(2)
C21 O5 C3 C4 -2.9(2)
C21 O5 C3 C2 175.04(15)
O6 C2 C3 O5 -1.7(2)
C1 C2 C3 O5 -175.89(12)
O6 C2 C3 C4 176.42(12)
C1 C2 C3 C4 2.2(2)
O5 C3 C4 C5 175.77(13)
C2 C3 C4 C5 -2.1(2)
C3 C4 C5 C6 0.2(2)
C3 C4 C5 C9 -179.13(12)
C4 C5 C6 C1 1.57(19)
C9 C5 C6 C1 -179.08(11)
C4 C5 C6 C7 -179.93(12)
C9 C5 C6 C7 -0.58(19)
O7 C1 C6 C5 -178.47(12)
C2 C1 C6 C5 -1.48(19)
O7 C1 C6 C7 2.98(18)
C2 C1 C6 C7 179.97(12)
C8 O2 C7 C6 43.29(15)
C8 O2 C7 C10 -86.67(13)
C5 C6 C7 O2 -17.90(17)
C1 C6 C7 O2 160.59(11)
C5 C6 C7 C10 110.43(14)
C1 C6 C7 C10 -71.07(15)
C7 O2 C8 C19 -166.91(11)
C7 O2 C8 C9 -46.78(15)
C7 O2 C8 C16 77.50(14)
C6 C5 C9 O1 177.20(13)
C4 C5 C9 O1 -3.4(2)
C6 C5 C9 C8 -2.72(18)
C4 C5 C9 C8 176.65(12)
O2 C8 C9 O1 -155.28(12)
C19 C8 C9 O1 -38.66(18)
C16 C8 C9 O1 80.83(16)
O2 C8 C9 C5 24.64(16)
C19 C8 C9 C5 141.26(13)
C16 C8 C9 C5 -99.26(13)
O2 C7 C10 C15 -80.24(15)
C6 C7 C10 C15 151.13(13)
O2 C7 C10 C11 98.31(15)
C6 C7 C10 C11 -30.31(18)
C15 C10 C11 C12 2.1(2)
C7 C10 C11 C12 -176.49(13)
C10 C11 C12 C13 -1.2(2)
C11 C12 C13 C14 -0.5(3)
C12 C13 C14 C15 1.3(3)
C11 C10 C15 C14 -1.3(2)
C7 C10 C15 C14 177.31(14)
C13 C14 C15 C10 -0.3(3)
C17 O4 C16 O3 -1.8(2)
C17 O4 C16 C8 178.46(12)
O2 C8 C16 O3 60.23(18)
C19 C8 C16 O3 -53.41(19)
C9 C8 C16 O3 -174.61(14)
O2 C8 C16 O4 -120.05(12)
C19 C8 C16 O4 126.31(13)
C9 C8 C16 O4 5.11(16)
C16 O4 C17 C18 -170.23(14)
O2 C8 C19 C20 58.42(17)
C9 C8 C19 C20 -62.91(17)
C16 C8 C19 C20 175.72(14)
